data_7050926
loop_
_publ_author_name
'Junk, Peter Courtney'
'Cole, Marcus L.'
'Evans, David J.'
'Louis, Lance M.'

_publ_section_title
;
Structural and synthetic studies of
magnesium and zinc tolylformamidinate complexes
;
_journal_name_full 'New Journal of Chemistry'
_journal_paper_doi 10.1039/b204304a
_journal_year 2002
_chemical_formula_sum 'C38 H46 Mg N4 O2'
_chemical_formula_weight 615.10
_space_group_IT_number 114
_symmetry_cell_setting tetragonal
_symmetry_space_group_name_Hall 'P -4 2n'
_symmetry_space_group_name_H-M 'P -4 21 c'
_cell_angle_alpha 90.00
_cell_angle_beta 90.00
_cell_angle_gamma 90.00
_cell_formula_units_Z 4
_cell_length_a 13.7728(19)
_cell_length_b 13.7728(19)
_cell_length_c 17.993(4)
_cell_measurement_temperature 123(2)
_cell_volume 3413.1(10)
_diffrn_ambient_temperature 123(2)
_exptl_crystal_density_diffrn 1.197
_cod_database_code 7050926

loop_
_symmetry_equiv_pos_as_xyz
'x, y, z'
'y, -x, -z'
'-x, -y, z'
'-y, x, -z'
'x+1/2, -y+1/2, -z+1/2'
'-x+1/2, y+1/2, -z+1/2'
'-y+1/2, -x+1/2, z+1/2'
'y+1/2, x+1/2, z+1/2'

loop_
_atom_site_label
_atom_site_type_symbol
_atom_site_fract_x
_atom_site_fract_y
_atom_site_fract_z
_atom_site_U_iso_or_equiv
_atom_site_adp_type
_atom_site_occupancy
_atom_site_symmetry_multiplicity
_atom_site_calc_flag
_atom_site_refinement_flags
_atom_site_disorder_assembly
_atom_site_disorder_group
Mg1 Mg 1.0000 0.5000 0.92519(10) 0.0333(4) Uani 1 2 d S . .
N1B N 0.9176(2) 0.4969(2) 0.82230(14) 0.0308(7) Uani 1 1 d . . .
N1A N 0.9177(2) 0.4972(3) 1.02719(15) 0.0336(7) Uani 1 1 d . . .
O1 O 0.9948(2) 0.65483(17) 0.92546(15) 0.0371(6) Uani 1 1 d . . .
C8B C 1.0000 0.5000 0.7853(3) 0.0320(13) Uani 1 2 d S . .
H8B H 1.0000 0.5000 0.7325 0.038 Uiso 1 2 calc SR . .
C8A C 1.0000 0.5000 1.0648(3) 0.0350(13) Uani 1 2 d S . .
H8A H 1.0000 0.5000 1.1176 0.042 Uiso 1 2 calc SR . .
C1A C 0.8307(3) 0.4815(3) 1.0666(2) 0.0377(12) Uani 1 1 d . . .
C2B C 0.8221(3) 0.5754(3) 0.7253(2) 0.0398(11) Uani 1 1 d . . .
H2B H 0.8747 0.6180 0.7152 0.048 Uiso 1 1 calc R . .
C1B C 0.8313(3) 0.5061(3) 0.7813(2) 0.0310(9) Uani 1 1 d . . .
C3A C 0.7390(4) 0.3992(3) 1.1625(2) 0.0545(14) Uani 1 1 d . . .
H3A H 0.7370 0.3553 1.2032 0.065 Uiso 1 1 calc R . .
C4B C 0.6597(3) 0.5230(3) 0.6995(2) 0.0430(12) Uani 1 1 d . . .
H4B H 0.6008 0.5287 0.6724 0.052 Uiso 1 1 calc R . .
C1 C 0.9485(3) 0.7153(3) 0.8696(2) 0.0474(13) Uani 1 1 d . . .
H1A H 0.8856 0.6870 0.8540 0.057 Uiso 1 1 calc R . .
H1B H 0.9906 0.7223 0.8253 0.057 Uiso 1 1 calc R . .
C2A C 0.8254(3) 0.4147(3) 1.1244(2) 0.0456(11) Uani 1 1 d . . .
H2A H 0.8817 0.3791 1.1381 0.055 Uiso 1 1 calc R . .
C7A C 0.7516(3) 0.6044(3) 0.9844(2) 0.0509(13) Uani 1 1 d . . .
H7A1 H 0.8048 0.6496 0.9947 0.076 Uiso 1 1 calc R . .
H7A2 H 0.6901 0.6401 0.9826 0.076 Uiso 1 1 calc R . .
H7A3 H 0.7629 0.5724 0.9365 0.076 Uiso 1 1 calc R . .
C3 C 1.0184(3) 0.8185(3) 0.9596(3) 0.0531(14) Uani 1 1 d . . .
H3B H 1.0774 0.8414 0.9337 0.064 Uiso 1 1 calc R . .
H3C H 1.0040 0.8627 1.0016 0.064 Uiso 1 1 calc R . .
C7B C 0.7621(3) 0.3679(3) 0.8567(2) 0.0450(12) Uani 1 1 d . . .
H7B1 H 0.7051 0.3253 0.8551 0.068 Uiso 1 1 calc R . .
H7B2 H 0.7660 0.3992 0.9055 0.068 Uiso 1 1 calc R . .
H7B3 H 0.8209 0.3294 0.8482 0.068 Uiso 1 1 calc R . .
C6B C 0.7535(3) 0.4440(3) 0.7975(2) 0.0373(11) Uani 1 1 d . . .
C4 C 1.0298(3) 0.7158(3) 0.9857(2) 0.0406(12) Uani 1 1 d . . .
H4A H 1.0988 0.7015 0.9966 0.049 Uiso 1 1 calc R . .
H4C H 0.9913 0.7046 1.0314 0.049 Uiso 1 1 calc R . .
C2 C 0.9336(4) 0.8116(3) 0.9072(3) 0.0610(16) Uani 1 1 d . . .
H2C H 0.8712 0.8130 0.9345 0.073 Uiso 1 1 calc R . .
H2D H 0.9345 0.8654 0.8706 0.073 Uiso 1 1 calc R . .
C5B C 0.6687(3) 0.4534(3) 0.7555(2) 0.0427(13) Uani 1 1 d . . .
H5B H 0.6156 0.4113 0.7653 0.051 Uiso 1 1 calc R . .
C5A C 0.6617(3) 0.5121(4) 1.0817(3) 0.0530(13) Uani 1 1 d . . .
H5A H 0.6045 0.5452 1.0666 0.064 Uiso 1 1 calc R . .
C3B C 0.7365(3) 0.5829(3) 0.6838(2) 0.0420(11) Uani 1 1 d . . .
H3B1 H 0.7316 0.6294 0.6450 0.050 Uiso 1 1 calc R . .
C6A C 0.7471(4) 0.5297(3) 1.0443(2) 0.0421(12) Uani 1 1 d . . .
C4A C 0.6565(4) 0.4476(4) 1.1409(3) 0.0611(15) Uani 1 1 d . . .
H4A1 H 0.5967 0.4370 1.1660 0.073 Uiso 1 1 calc R . .

loop_
_atom_site_aniso_label
_atom_site_aniso_U_11
_atom_site_aniso_U_22
_atom_site_aniso_U_33
_atom_site_aniso_U_23
_atom_site_aniso_U_13
_atom_site_aniso_U_12
Mg1 0.0387(10) 0.0364(10) 0.0246(10) 0.000 0.000 -0.0023(12)
N1B 0.0357(18) 0.0381(18) 0.0186(16) 0.0014(19) -0.0012(17) -0.002(2)
N1A 0.0318(19) 0.0458(19) 0.0234(17) -0.002(2) 0.0004(17) -0.005(2)
O1 0.0506(16) 0.0336(15) 0.0271(14) 0.0010(15) -0.0033(16) 0.0042(18)
C8B 0.050(4) 0.032(3) 0.014(3) 0.000 0.000 0.010(4)
C8A 0.051(4) 0.036(3) 0.018(3) 0.000 0.000 -0.001(4)
C1A 0.044(3) 0.043(3) 0.026(3) -0.006(2) 0.001(2) -0.006(2)
C2B 0.047(3) 0.038(3) 0.034(3) -0.005(2) -0.001(2) 0.000(2)
C1B 0.031(3) 0.035(2) 0.027(2) 0.003(3) -0.003(2) 0.004(2)
C3A 0.069(4) 0.059(3) 0.036(3) -0.005(2) 0.019(3) -0.021(3)
C4B 0.049(3) 0.040(3) 0.039(3) -0.006(2) -0.013(2) 0.009(2)
C1 0.070(3) 0.039(3) 0.033(3) -0.001(2) -0.012(2) 0.010(2)
C2A 0.055(3) 0.048(3) 0.034(3) -0.008(3) 0.001(2) -0.005(2)
C7A 0.039(3) 0.062(3) 0.052(3) -0.009(3) -0.006(3) 0.009(2)
C3 0.061(4) 0.045(3) 0.054(3) -0.006(3) 0.001(3) 0.000(3)
C7B 0.050(3) 0.043(3) 0.043(3) 0.003(2) 0.002(2) -0.005(2)
C6B 0.043(3) 0.038(3) 0.031(3) -0.009(2) -0.005(2) 0.008(2)
C4 0.054(3) 0.033(3) 0.034(3) -0.006(2) 0.000(2) 0.000(2)
C2 0.080(4) 0.038(3) 0.065(4) -0.009(3) -0.032(3) 0.005(3)
C5B 0.040(3) 0.042(3) 0.046(3) -0.012(2) -0.002(3) -0.003(2)
C5A 0.037(3) 0.061(4) 0.062(3) -0.016(3) 0.012(3) -0.003(3)
C3B 0.049(3) 0.047(3) 0.030(3) 0.005(2) -0.007(2) -0.002(2)
C6A 0.049(3) 0.040(3) 0.037(3) -0.012(2) 0.005(3) -0.004(2)
C4A 0.046(3) 0.071(4) 0.066(4) -0.022(3) 0.028(3) -0.017(3)

loop_
_geom_bond_atom_site_label_1
_geom_bond_atom_site_label_2
_geom_bond_distance
_geom_bond_site_symmetry_2
_geom_bond_publ_flag
Mg1 O1 2.134(2) 3_765 ?
Mg1 O1 2.134(2) . ?
Mg1 N1A 2.158(3) 3_765 ?
Mg1 N1A 2.158(3) . ?
Mg1 N1B 2.172(3) . ?
Mg1 N1B 2.172(3) 3_765 ?
N1B C8B 1.316(4) . ?
N1B C1B 1.404(4) . ?
N1A C8A 1.321(4) . ?
N1A C1A 1.409(5) . ?
O1 C4 1.454(4) . ?
O1 C1 1.453(5) . ?
C8B N1B 1.316(4) 3_765 ?
C8B H8B 0.9500 . ?
C8A N1A 1.321(4) 3_765 ?
C8A H8A 0.9500 . ?
C1A C2A 1.390(6) . ?
C1A C6A 1.388(6) . ?
C2B C1B 1.393(6) . ?
C2B C3B 1.400(5) . ?
C2B H2B 0.9500 . ?
C1B C6B 1.402(5) . ?
C3A C4A 1.374(6) . ?
C3A C2A 1.389(6) . ?
C3A H3A 0.9500 . ?
C4B C3B 1.370(5) . ?
C4B C5B 1.396(5) . ?
C4B H4B 0.9500 . ?
C1 C2 1.504(5) . ?
C1 H1A 0.9900 . ?
C1 H1B 0.9900 . ?
C2A H2A 0.9500 . ?
C7A C6A 1.492(5) . ?
C7A H7A1 0.9800 . ?
C7A H7A2 0.9800 . ?
C7A H7A3 0.9800 . ?
C3 C4 1.498(5) . ?
C3 C2 1.505(6) . ?
C3 H3B 0.9900 . ?
C3 H3C 0.9900 . ?
C7B C6B 1.499(5) . ?
C7B H7B1 0.9800 . ?
C7B H7B2 0.9800 . ?
C7B H7B3 0.9800 . ?
C6B C5B 1.398(5) . ?
C4 H4A 0.9900 . ?
C4 H4C 0.9900 . ?
C2 H2C 0.9900 . ?
C2 H2D 0.9900 . ?
C5B H5B 0.9500 . ?
C5A C6A 1.376(6) . ?
C5A C4A 1.388(6) . ?
C5A H5A 0.9500 . ?
C3B H3B1 0.9500 . ?
C4A H4A1 0.9500 . ?
